data_4125616
loop_
_publ_author_name
'Reiher, Christopher A.'
'Shenvi, Ryan A.'

_publ_section_title
;
 Stereocontrolled Synthesis of Kalihinol C.
;
_journal_issue 10
_journal_name_full 'Journal of the American Chemical Society'
_journal_page_first 3647
_journal_page_last 3650
_journal_paper_doi 10.1021/jacs.7b01124
_journal_volume 139
_journal_year 2017
_chemical_formula_sum 'C19 H26 O4'
_chemical_formula_weight 318.40
_chemical_name_systematic
; 
 ? 
;
_space_group_IT_number 2
_symmetry_cell_setting triclinic
_symmetry_space_group_name_Hall '-P 1'
_symmetry_space_group_name_H-M 'P -1'
_atom_sites_solution_hydrogens geom
_atom_sites_solution_primary direct
_atom_sites_solution_secondary difmap
_audit_creation_method SHELXL-97
_cell_angle_alpha 68.504(2)
_cell_angle_beta 83.023(2)
_cell_angle_gamma 76.4850(10)
_cell_formula_units_Z 2
_cell_length_a 6.3632(2)
_cell_length_b 10.6110(4)
_cell_length_c 13.3887(4)
_cell_measurement_reflns_used 2665
_cell_measurement_temperature 100(2)
_cell_measurement_theta_max 25.36
_cell_measurement_theta_min 3.09
_cell_volume 817.19(5)
_computing_cell_refinement 'Bruker SAINT'
_computing_data_collection 'Bruker APEX2'
_computing_data_reduction 'Bruker SAINT'
_computing_molecular_graphics 'Bruker SHELXTL'
_computing_publication_material 'Bruker SHELXTL'
_computing_structure_refinement 'SHELXL-97 (Sheldrick, 1997)'
_computing_structure_solution 'SHELXS-97 (Sheldrick, 1990)'
_diffrn_ambient_temperature 100(2)
_diffrn_measured_fraction_theta_full 0.973
_diffrn_measured_fraction_theta_max 0.967
_diffrn_measurement_device_type 'Bruker APEX-II CCD'
_diffrn_measurement_method '\f and \w scans'
_diffrn_radiation_monochromator graphite
_diffrn_radiation_source 'fine-focus sealed tube'
_diffrn_radiation_type MoK\a
_diffrn_radiation_wavelength 0.71073
_diffrn_reflns_av_R_equivalents 0.0321
_diffrn_reflns_av_sigmaI/netI 0.0336
_diffrn_reflns_limit_h_max 7
_diffrn_reflns_limit_h_min -7
_diffrn_reflns_limit_k_max 12
_diffrn_reflns_limit_k_min -12
_diffrn_reflns_limit_l_max 16
_diffrn_reflns_limit_l_min -14
_diffrn_reflns_number 6916
_diffrn_reflns_theta_full 25.00
_diffrn_reflns_theta_max 25.42
_diffrn_reflns_theta_min 2.17
_exptl_absorpt_coefficient_mu 0.089
_exptl_absorpt_correction_T_max 0.9894
_exptl_absorpt_correction_T_min 0.9652
_exptl_absorpt_correction_type multi-scan
_exptl_absorpt_process_details SADABS
_exptl_crystal_colour colourless
_exptl_crystal_density_diffrn 1.294
_exptl_crystal_density_method 'not measured'
_exptl_crystal_description block
_exptl_crystal_F_000 344
_exptl_crystal_size_max 0.40
_exptl_crystal_size_mid 0.30
_exptl_crystal_size_min 0.12
_refine_diff_density_max 0.341
_refine_diff_density_min -0.223
_refine_diff_density_rms 0.042
_refine_ls_extinction_method none
_refine_ls_goodness_of_fit_ref 1.056
_refine_ls_hydrogen_treatment constr
_refine_ls_matrix_type full
_refine_ls_number_parameters 214
_refine_ls_number_reflns 2919
_refine_ls_number_restraints 0
_refine_ls_restrained_S_all 1.056
_refine_ls_R_factor_all 0.0394
_refine_ls_R_factor_gt 0.0361
_refine_ls_shift/su_max 0.020
_refine_ls_shift/su_mean 0.002
_refine_ls_structure_factor_coef Fsqd
_refine_ls_weighting_details 'calc w=1/[\s^2^(Fo^2^)+(0.0470P)^2^+0.3200P] where P=(Fo^2^+2Fc^2^)/3'
_refine_ls_weighting_scheme calc
_refine_ls_wR_factor_gt 0.1005
_refine_ls_wR_factor_ref 0.1034
_reflns_number_gt 2647
_reflns_number_total 2919
_reflns_threshold_expression >2sigma(I)
_cod_data_source_file ja7b01124_si_001.cif
_cod_data_source_block shenvi12
_cod_depositor_comments
;
The following automatic conversions were performed:

'_symmetry_cell_setting' value 'Triclinic' changed to 'triclinic'
according to
/home/data/users/saulius/crontab/automatic-downloads/rss-feeds/ACS/lib/dictionaries/cif_core.dic
dictionary named 'cif_core.dic' version 2.4.2 from 2011-04-26.

Automatic conversion script
Id: cif_fix_values 4973 2017-02-22 13:04:09Z antanas 

 Adding full bibliography for 4125616.cif.
;
_cod_original_sg_symbol_H-M P-1
_cod_database_code 4125616

loop_
_symmetry_equiv_pos_as_xyz
'x, y, z'
'-x, -y, -z'

loop_
_atom_site_label
_atom_site_type_symbol
_atom_site_fract_x
_atom_site_fract_y
_atom_site_fract_z
_atom_site_U_iso_or_equiv
_atom_site_adp_type
_atom_site_occupancy
_atom_site_symmetry_multiplicity
_atom_site_calc_flag
_atom_site_refinement_flags
O1 O 0.28186(16) 0.37122(10) -0.00592(8) 0.0240(2) Uani 1 1 d .
H2 H 0.192(3) 0.4111(19) 0.0363(15) 0.036 Uiso 1 1 d .
O2 O 1.21547(16) 0.05538(11) 0.17218(8) 0.0298(3) Uani 1 1 d .
O3 O 0.33017(13) 0.39920(9) 0.29003(7) 0.0169(2) Uani 1 1 d .
O4 O 0.13762(14) 0.45360(10) 0.14983(7) 0.0229(2) Uani 1 1 d .
C1 C -0.0288(2) 0.31269(15) 0.62587(13) 0.0281(3) Uani 1 1 d .
H8 H -0.0023 0.3301 0.5488 0.042 Uiso 1 1 calc R
H1 H -0.0704 0.4011 0.6379 0.042 Uiso 1 1 calc R
H9 H -0.1456 0.2613 0.6528 0.042 Uiso 1 1 calc R
C2 C 0.1738(2) 0.22926(12) 0.68434(10) 0.0165(3) Uani 1 1 d .
C3 C 0.3547(2) 0.18078(13) 0.63712(10) 0.0154(3) Uani 1 1 d .
H10 H 0.4717 0.1275 0.6824 0.018 Uiso 1 1 calc R
C4 C 0.3930(2) 0.20179(13) 0.51922(10) 0.0172(3) Uani 1 1 d .
H11 H 0.2547 0.2111 0.4878 0.021 Uiso 1 1 calc R
H12 H 0.4947 0.1199 0.5106 0.021 Uiso 1 1 calc R
C5 C 0.4865(2) 0.33149(13) 0.45912(10) 0.0156(3) Uani 1 1 d .
H14 H 0.3812 0.4122 0.4677 0.019 Uiso 1 1 calc R
H13 H 0.6195 0.3226 0.4947 0.019 Uiso 1 1 calc R
C6 C 0.54238(19) 0.36336(12) 0.33893(10) 0.0141(3) Uani 1 1 d .
C7 C 0.68151(19) 0.23921(12) 0.31331(9) 0.0128(3) Uani 1 1 d .
H18 H 0.6019 0.1615 0.3419 0.015 Uiso 1 1 calc R
C8 C 0.71385(19) 0.27517(12) 0.19177(9) 0.0122(3) Uani 1 1 d .
H4 H 0.8044 0.3472 0.1637 0.015 Uiso 1 1 calc R
C9 C 0.49905(19) 0.33460(12) 0.13864(10) 0.0143(3) Uani 1 1 d .
C10 C 0.4671(2) 0.31838(13) 0.04538(10) 0.0178(3) Uani 1 1 d .
C11 C 0.6314(2) 0.23322(14) -0.00653(10) 0.0222(3) Uani 1 1 d .
H25 H 0.6463 0.2877 -0.0839 0.027 Uiso 1 1 calc R
H26 H 0.5777 0.1502 -0.0004 0.027 Uiso 1 1 calc R
C12 C 0.8542(2) 0.18673(14) 0.04154(10) 0.0199(3) Uani 1 1 d .
H3 H 0.9352 0.2624 0.0103 0.024 Uiso 1 1 calc R
H24 H 0.9364 0.1059 0.0235 0.024 Uiso 1 1 calc R
C13 C 0.8327(2) 0.14810(13) 0.16318(10) 0.0157(3) Uani 1 1 d .
H23 H 0.7413 0.0766 0.1917 0.019 Uiso 1 1 calc R
C14 C 1.0467(2) 0.08742(13) 0.21816(11) 0.0189(3) Uani 1 1 d .
C15 C 1.0348(2) 0.06406(14) 0.33727(10) 0.0199(3) Uani 1 1 d .
H22 H 1.1834 0.0432 0.3623 0.024 Uiso 1 1 calc R
H21 H 0.9697 -0.0176 0.3766 0.024 Uiso 1 1 calc R
C16 C 0.9019(2) 0.18877(13) 0.36469(10) 0.0165(3) Uani 1 1 d .
H20 H 0.8806 0.1623 0.4436 0.020 Uiso 1 1 calc R
H19 H 0.9824 0.2649 0.3387 0.020 Uiso 1 1 calc R
C17 C 0.3164(2) 0.40043(13) 0.18992(10) 0.0159(3) Uani 1 1 d .
C18 C 0.1566(3) 0.20293(15) 0.80285(11) 0.0263(3) Uani 1 1 d .
H6 H 0.2958 0.1510 0.8347 0.039 Uiso 1 1 calc R
H5 H 0.0446 0.1492 0.8364 0.039 Uiso 1 1 calc R
H7 H 0.1183 0.2914 0.8148 0.039 Uiso 1 1 calc R
C19 C 0.6373(2) 0.49328(13) 0.29399(10) 0.0180(3) Uani 1 1 d .
H15 H 0.6596 0.5189 0.2159 0.027 Uiso 1 1 calc R
H17 H 0.7761 0.4754 0.3265 0.027 Uiso 1 1 calc R
H16 H 0.5373 0.5691 0.3107 0.027 Uiso 1 1 calc R

loop_
_atom_site_aniso_label
_atom_site_aniso_U_11
_atom_site_aniso_U_22
_atom_site_aniso_U_33
_atom_site_aniso_U_23
_atom_site_aniso_U_13
_atom_site_aniso_U_12
O1 0.0219(5) 0.0316(6) 0.0177(5) -0.0033(4) -0.0086(4) -0.0087(4)
O2 0.0208(5) 0.0348(6) 0.0258(5) -0.0100(5) 0.0041(4) 0.0061(4)
O3 0.0123(4) 0.0202(5) 0.0172(5) -0.0068(4) 0.0001(3) -0.0012(3)
O4 0.0128(5) 0.0278(5) 0.0231(5) -0.0037(4) -0.0040(4) -0.0017(4)
C1 0.0200(7) 0.0284(8) 0.0373(8) -0.0163(7) 0.0008(6) -0.0005(6)
C2 0.0209(6) 0.0146(6) 0.0167(6) -0.0073(5) 0.0030(5) -0.0079(5)
C3 0.0165(6) 0.0162(6) 0.0135(6) -0.0043(5) -0.0012(5) -0.0045(5)
C4 0.0188(6) 0.0195(6) 0.0151(6) -0.0079(5) 0.0039(5) -0.0065(5)
C5 0.0170(6) 0.0177(6) 0.0146(6) -0.0087(5) 0.0022(5) -0.0049(5)
C6 0.0126(6) 0.0163(6) 0.0142(6) -0.0058(5) -0.0008(5) -0.0032(5)
C7 0.0132(6) 0.0141(6) 0.0113(6) -0.0040(5) 0.0002(5) -0.0042(5)
C8 0.0127(6) 0.0131(6) 0.0106(6) -0.0034(5) 0.0003(5) -0.0040(4)
C9 0.0143(6) 0.0144(6) 0.0131(6) -0.0017(5) -0.0008(5) -0.0059(5)
C10 0.0188(6) 0.0183(6) 0.0150(6) 0.0000(5) -0.0031(5) -0.0096(5)
C11 0.0313(8) 0.0252(7) 0.0128(6) -0.0071(5) -0.0017(5) -0.0093(6)
C12 0.0262(7) 0.0196(6) 0.0140(6) -0.0073(5) 0.0027(5) -0.0047(5)
C13 0.0188(6) 0.0153(6) 0.0127(6) -0.0051(5) 0.0013(5) -0.0035(5)
C14 0.0201(7) 0.0142(6) 0.0201(7) -0.0055(5) 0.0018(5) -0.0013(5)
C15 0.0166(6) 0.0209(7) 0.0179(7) -0.0038(5) -0.0032(5) 0.0008(5)
C16 0.0157(6) 0.0203(6) 0.0127(6) -0.0043(5) -0.0024(5) -0.0039(5)
C17 0.0146(6) 0.0147(6) 0.0161(6) -0.0011(5) -0.0005(5) -0.0055(5)
C18 0.0402(8) 0.0242(7) 0.0187(7) -0.0113(6) 0.0113(6) -0.0148(6)
C19 0.0209(6) 0.0160(6) 0.0180(6) -0.0067(5) 0.0023(5) -0.0057(5)

loop_
_atom_type_symbol
_atom_type_description
_atom_type_scat_dispersion_real
_atom_type_scat_dispersion_imag
_atom_type_scat_source
C C 0.0033 0.0016 'International Tables Vol C Tables 4.2.6.8 and 6.1.1.4'
H H 0.0000 0.0000 'International Tables Vol C Tables 4.2.6.8 and 6.1.1.4'
O O 0.0106 0.0060 'International Tables Vol C Tables 4.2.6.8 and 6.1.1.4'

loop_
_geom_angle_atom_site_label_1
_geom_angle_atom_site_label_2
_geom_angle_atom_site_label_3
_geom_angle
C17 O3 C6 120.94(9)
C3 C2 C1 123.96(12)
C3 C2 C18 121.72(12)
C1 C2 C18 114.32(12)
C2 C3 C4 126.72(12)
C3 C4 C5 111.08(10)
C6 C5 C4 117.11(10)
O3 C6 C19 106.57(9)
O3 C6 C5 104.24(9)
C19 C6 C5 109.52(10)
O3 C6 C7 108.60(9)
C19 C6 C7 113.97(10)
C5 C6 C7 113.27(10)
C16 C7 C8 109.50(9)
C16 C7 C6 113.07(10)
C8 C7 C6 110.16(9)
C9 C8 C7 110.36(9)
C9 C8 C13 110.37(10)
C7 C8 C13 111.40(10)
C10 C9 C17 118.16(11)
C10 C9 C8 121.07(11)
C17 C9 C8 120.58(11)
O1 C10 C9 123.42(12)
O1 C10 C11 112.97(11)
C9 C10 C11 123.53(12)
C10 C11 C12 114.19(11)
C11 C12 C13 110.53(10)
C14 C13 C12 113.73(10)
C14 C13 C8 110.17(10)
C12 C13 C8 109.81(10)
O2 C14 C13 123.19(12)
O2 C14 C15 121.62(12)
C13 C14 C15 115.16(10)
C14 C15 C16 113.26(10)
C7 C16 C15 111.18(10)
O4 C17 O3 115.70(11)
O4 C17 C9 123.83(12)
O3 C17 C9 120.35(11)

loop_
_geom_bond_atom_site_label_1
_geom_bond_atom_site_label_2
_geom_bond_distance
O1 C10 1.3348(16)
O2 C14 1.2127(16)
O3 C17 1.3489(15)
O3 C6 1.4796(14)
O4 C17 1.2356(15)
C1 C2 1.5041(18)
C2 C3 1.3319(18)
C2 C18 1.5015(18)
C3 C4 1.5084(17)
C4 C5 1.5332(17)
C5 C6 1.5324(16)
C6 C19 1.5233(17)
C6 C7 1.5328(16)
C7 C16 1.5296(16)
C7 C8 1.5285(16)
C8 C9 1.5088(16)
C8 C13 1.5388(17)
C9 C10 1.3657(19)
C9 C17 1.4452(18)
C10 C11 1.4949(19)
C11 C12 1.5260(19)
C12 C13 1.5237(17)
C13 C14 1.5155(18)
C14 C15 1.5166(18)
C15 C16 1.5358(18)
